data_7230957
loop_
_publ_author_name
'Carter, Korey P.'
'Kalaj, Mark'
'Kerridge, Andrew'
'Cahill, Christopher L.'

_publ_section_title
;
 Probing hydrogen and halogen-oxo interactions in uranyl coordination
 polymers: a combined crystallographic and computational study
;
_journal_issue 34
_journal_name_full CrystEngComm
_journal_page_first 4916
_journal_paper_doi 10.1039/C8CE00682B
_journal_volume 20
_journal_year 2018
_chemical_formula_sum 'C14 H8 Br2 O6 U'
_chemical_formula_weight 670.05
_space_group_crystal_system monoclinic
_space_group_IT_number 14
_space_group_name_Hall '-P 2ybc'
_space_group_name_H-M_alt 'P 1 21/c 1'
_symmetry_space_group_name_Hall '-P 2ybc'
_symmetry_space_group_name_H-M 'P 1 21/c 1'
_atom_sites_solution_hydrogens geom
_audit_creation_method SHELXL-2014
_audit_update_record
;
2018-04-23 deposited with the CCDC.
2018-06-20 downloaded from the CCDC.
;
_cell_angle_alpha 90
_cell_angle_beta 94.061(9)
_cell_angle_gamma 90
_cell_formula_units_Z 2
_cell_length_a 5.1074(4)
_cell_length_b 17.6516(15)
_cell_length_c 9.0688(8)
_cell_measurement_reflns_used 10720
_cell_measurement_temperature 293(2)
_cell_measurement_theta_max 54.046
_cell_measurement_theta_min 5.060
_cell_volume 815.53(12)
_computing_cell_refinement 'SAINT, Bruker-AXS'
_computing_data_collection 'APEX, Bruker-AXS'
_computing_data_reduction 'SAINT, Bruker-AXS'
_computing_molecular_graphics 'WINGX (Farrugia, 2012)'
_computing_publication_material 'Crystal Maker (Palmer, 2009)'
_computing_structure_refinement 'SHELXL-2014 (Sheldrick, 2014)'
_computing_structure_solution 'SIR92 (Gualardi, 1994)'
_diffrn_ambient_temperature 293(2)
_diffrn_measured_fraction_theta_full 1.000
_diffrn_measured_fraction_theta_max 0.999
_diffrn_measurement_device_type 'Bruker APEX II CCD'
_diffrn_measurement_method 'omega scans'
_diffrn_radiation_probe x-ray
_diffrn_radiation_type MoK\a
_diffrn_radiation_wavelength 0.71073
_diffrn_reflns_av_R_equivalents 0.0326
_diffrn_reflns_av_unetI/netI 0.0233
_diffrn_reflns_Laue_measured_fraction_full 1.000
_diffrn_reflns_Laue_measured_fraction_max 0.999
_diffrn_reflns_limit_h_max 6
_diffrn_reflns_limit_h_min -6
_diffrn_reflns_limit_k_max 22
_diffrn_reflns_limit_k_min -22
_diffrn_reflns_limit_l_max 11
_diffrn_reflns_limit_l_min -11
_diffrn_reflns_number 10491
_diffrn_reflns_point_group_measured_fraction_full 1.000
_diffrn_reflns_point_group_measured_fraction_max 0.999
_diffrn_reflns_theta_full 25.500
_diffrn_reflns_theta_max 27.589
_diffrn_reflns_theta_min 2.308
_diffrn_source 'fine-focus sealed tube'
_exptl_absorpt_coefficient_mu 14.876
_exptl_absorpt_correction_T_max 0.7456
_exptl_absorpt_correction_T_min 0.5008
_exptl_absorpt_correction_type empirical
_exptl_absorpt_process_details 'SADABS (Sheldrick, 2015)'
_exptl_crystal_colour Yellow
_exptl_crystal_density_diffrn 2.729
_exptl_crystal_description Plate
_exptl_crystal_F_000 604
_exptl_crystal_recrystallization_method Hydrothermal
_exptl_crystal_size_max 0.27
_exptl_crystal_size_mid 0.20
_exptl_crystal_size_min 0.16
_refine_diff_density_max 2.014
_refine_diff_density_min -0.486
_refine_diff_density_rms 0.118
_refine_ls_extinction_method none
_refine_ls_goodness_of_fit_ref 1.022
_refine_ls_hydrogen_treatment constr
_refine_ls_matrix_type full
_refine_ls_number_parameters 106
_refine_ls_number_reflns 1883
_refine_ls_number_restraints 0
_refine_ls_restrained_S_all 1.022
_refine_ls_R_factor_all 0.0325
_refine_ls_R_factor_gt 0.0223
_refine_ls_shift/su_max 0.001
_refine_ls_shift/su_mean 0.000
_refine_ls_structure_factor_coef Fsqd
_refine_ls_weighting_details 'w=1/[\s^2^(Fo^2^)+(0.0220P)^2^+1.3273P] where P=(Fo^2^+2Fc^2^)/3'
_refine_ls_weighting_scheme calc
_refine_ls_wR_factor_gt 0.0478
_refine_ls_wR_factor_ref 0.0512
_reflns_Friedel_coverage 0.000
_reflns_number_gt 1495
_reflns_number_total 1883
_reflns_threshold_expression 'I > 2\s(I)'
_cod_data_source_file c8ce00682b2.cif
_cod_data_source_block Compound_3
_cod_depositor_comments 'Adding full bibliography for 7230956--7230959.cif.'
_cod_database_code 7230957
_shelx_space_group_comment
;
The symmetry employed for this shelxl refinement is uniquely defined
by the following loop, which should always be used as a source of
symmetry information in preference to the above space-group names.
They are only intended as comments.
;
_shelxl_version_number 2014-1

loop_
_space_group_symop_operation_xyz
'x, y, z'
'-x, y+1/2, -z+1/2'
'-x, -y, -z'
'x, -y-1/2, z-1/2'

loop_
_atom_site_label
_atom_site_type_symbol
_atom_site_fract_x
_atom_site_fract_y
_atom_site_fract_z
_atom_site_U_iso_or_equiv
_atom_site_adp_type
_atom_site_occupancy
_atom_site_site_symmetry_order
_atom_site_calc_flag
_atom_site_refinement_flags_posn
_atom_site_refinement_flags_adp
_atom_site_refinement_flags_occupancy
U1 U 0.0000 0.0000 0.0000 0.02802(8) Uani 1 2 d S . P
Br1 Br -0.22350(12) 0.40770(3) -0.06783(7) 0.05761(16) Uani 1 1 d . . .
O3 O -0.2771(6) 0.10357(16) 0.0006(4) 0.0433(8) Uani 1 1 d . . .
C4 C -0.4120(10) 0.3356(2) 0.0363(5) 0.0387(11) Uani 1 1 d . . .
O1 O 0.0593(7) 0.02207(18) -0.1820(4) 0.0466(9) Uani 1 1 d . . .
C6 C -0.7490(10) 0.3071(3) 0.1968(6) 0.0465(12) Uani 1 1 d . . .
H6 H -0.8727 0.3233 0.2604 0.056 Uiso 1 1 calc R U .
C2 C -0.5246(8) 0.2066(2) 0.0817(5) 0.0311(9) Uani 1 1 d . . .
C7 C -0.7162(9) 0.2302(3) 0.1725(5) 0.0409(11) Uani 1 1 d . . .
H7 H -0.8212 0.1950 0.2166 0.049 Uiso 1 1 calc R U .
C3 C -0.3722(9) 0.2594(2) 0.0126(5) 0.0344(10) Uani 1 1 d . . .
H3 H -0.2447 0.2435 -0.0489 0.041 Uiso 1 1 calc R U .
C5 C -0.6010(10) 0.3596(3) 0.1280(5) 0.0435(12) Uani 1 1 d . . .
H5 H -0.6276 0.4110 0.1429 0.052 Uiso 1 1 calc R U .
C1 C -0.4864(8) 0.1244(2) 0.0534(5) 0.0346(10) Uani 1 1 d . . .
O2 O 0.3344(6) 0.07871(17) 0.0827(4) 0.0468(9) Uani 1 1 d . . .

loop_
_atom_site_aniso_label
_atom_site_aniso_U_11
_atom_site_aniso_U_22
_atom_site_aniso_U_33
_atom_site_aniso_U_23
_atom_site_aniso_U_13
_atom_site_aniso_U_12
U1 0.02703(12) 0.01783(11) 0.04050(14) -0.00070(10) 0.01156(9) -0.00046(9)
Br1 0.0747(4) 0.0329(3) 0.0657(4) 0.0094(3) 0.0082(3) -0.0088(3)
O3 0.0358(17) 0.0268(16) 0.068(2) -0.0022(15) 0.0087(16) 0.0076(14)
C4 0.043(3) 0.027(2) 0.045(3) 0.003(2) -0.003(2) -0.001(2)
O1 0.060(2) 0.0355(17) 0.047(2) 0.0028(15) 0.0165(17) 0.0014(16)
C6 0.050(3) 0.034(3) 0.056(3) -0.010(2) 0.010(2) 0.012(2)
C2 0.027(2) 0.024(2) 0.041(3) -0.0029(18) -0.0035(19) 0.0028(16)
C7 0.034(2) 0.036(3) 0.053(3) -0.001(2) 0.005(2) 0.003(2)
C3 0.032(2) 0.029(2) 0.042(3) -0.0056(19) 0.0005(19) 0.0015(19)
C5 0.060(3) 0.023(2) 0.047(3) -0.004(2) 0.002(2) 0.008(2)
C1 0.033(2) 0.025(2) 0.045(3) -0.0027(19) -0.004(2) 0.0027(18)
O2 0.0398(18) 0.0284(16) 0.072(2) -0.0098(16) 0.0041(17) -0.0081(14)

loop_
_atom_type_symbol
_atom_type_description
_atom_type_scat_dispersion_real
_atom_type_scat_dispersion_imag
_atom_type_scat_source
C C 0.0033 0.0016 'International Tables Vol C Tables 4.2.6.8 and 6.1.1.4'
H H 0.0000 0.0000 'International Tables Vol C Tables 4.2.6.8 and 6.1.1.4'
O O 0.0106 0.0060 'International Tables Vol C Tables 4.2.6.8 and 6.1.1.4'
Br Br -0.2901 2.4595 'International Tables Vol C Tables 4.2.6.8 and 6.1.1.4'
U U -9.6767 9.6646 'International Tables Vol C Tables 4.2.6.8 and 6.1.1.4'

loop_
_geom_angle_atom_site_label_1
_geom_angle_atom_site_label_2
_geom_angle_atom_site_label_3
_geom_angle
_geom_angle_site_symmetry_1
_geom_angle_site_symmetry_3
O1 U1 O1 180.0 . 3
O1 U1 O2 89.95(15) . .
O1 U1 O2 90.06(15) 3 .
O1 U1 O2 90.05(15) . 3
O1 U1 O2 89.94(15) 3 3
O2 U1 O2 180.0 . 3
O1 U1 O3 91.55(14) . 3
O1 U1 O3 88.45(14) 3 3
O2 U1 O3 92.19(11) . 3
O2 U1 O3 87.81(11) 3 3
O1 U1 O3 88.45(14) . .
O1 U1 O3 91.55(14) 3 .
O2 U1 O3 87.81(11) . .
O2 U1 O3 92.19(11) 3 .
O3 U1 O3 180.0 3 .
C1 O3 U1 140.3(3) . .
C3 C4 C5 120.5(4) . .
C3 C4 Br1 119.6(4) . .
C5 C4 Br1 119.8(3) . .
C5 C6 C7 120.7(5) . .
C5 C6 H6 119.6 . .
C7 C6 H6 119.6 . .
C3 C2 C7 120.4(4) . .
C3 C2 C1 119.4(4) . .
C7 C2 C1 120.2(4) . .
C6 C7 C2 119.2(5) . .
C6 C7 H7 120.4 . .
C2 C7 H7 120.4 . .
C4 C3 C2 119.3(4) . .
C4 C3 H3 120.3 . .
C2 C3 H3 120.3 . .
C6 C5 C4 119.8(4) . .
C6 C5 H5 120.1 . .
C4 C5 H5 120.1 . .
O3 C1 O2 122.9(4) . 1_455
O3 C1 C2 118.4(4) . .
O2 C1 C2 118.7(4) 1_455 .
C1 O2 U1 148.8(3) 1_655 .

loop_
_geom_bond_atom_site_label_1
_geom_bond_atom_site_label_2
_geom_bond_distance
_geom_bond_site_symmetry_2
U1 O1 1.743(3) .
U1 O1 1.743(3) 3
U1 O2 2.286(3) .
U1 O2 2.286(3) 3
U1 O3 2.312(3) 3
U1 O3 2.312(3) .
Br1 C4 1.888(5) .
O3 C1 1.257(5) .
C4 C3 1.380(6) .
C4 C5 1.384(7) .
C6 C5 1.373(7) .
C6 C7 1.387(6) .
C6 H6 0.9300 .
C2 C3 1.392(6) .
C2 C7 1.387(6) .
C2 C1 1.489(6) .
C7 H7 0.9300 .
C3 H3 0.9300 .
C5 H5 0.9300 .
C1 O2 1.262(5) 1_455
O2 C1 1.262(5) 1_655
